data_2205654
loop_
_publ_author_name
'B\"uy\"ukg\"ung\"or, Orhan'
'Ko\,sar, Ba\,sak'
'Demircan, Ayd\?in'
'Tura\,c, Ersen'

_publ_section_title
;
 6-Bromo-8-thia-1,4-epoxybicyclo[4.3.0]non-2-ene
;
_journal_issue 5
_journal_name_full 'Acta Crystallographica Section E'
_journal_page_first o1441
_journal_page_last o1442
_journal_paper_doi 10.1107/S1600536805012122
_journal_volume 61
_journal_year 2005
_chemical_formula_iupac 'C8 H9 Br O S'
_chemical_formula_moiety 'C8 H9 Br O S'
_chemical_formula_sum 'C8 H9 Br O S'
_chemical_formula_weight 233.12
_chemical_name_systematic
;
6-Bromo-8-Thio-1,4-Epoxybicyclo[4.3.0]non-2-ene
;
_space_group_IT_number 2
_symmetry_cell_setting triclinic
_symmetry_space_group_name_Hall '-P 1'
_symmetry_space_group_name_H-M 'P -1'
_atom_sites_solution_hydrogens geom
_atom_sites_solution_primary direct
_atom_sites_solution_secondary difmap
_cell_angle_alpha 81.030(12)
_cell_angle_beta 88.572(12)
_cell_angle_gamma 81.179(12)
_cell_formula_units_Z 2
_cell_length_a 6.6508(10)
_cell_length_b 7.9576(12)
_cell_length_c 8.4012(12)
_cell_measurement_reflns_used 4150
_cell_measurement_temperature 296(2)
_cell_measurement_theta_max 28.00
_cell_measurement_theta_min 2.45
_cell_volume 434.00(11)
_computing_cell_refinement X-AREA
_computing_data_collection 'X-AREA (Stoe & Cie, 2002)'
_computing_data_reduction 'X-RED (Stoe & Cie, 2002)'
_computing_molecular_graphics 'Ortep-3 for Windows (Farrugia, 1997)'
_computing_publication_material 'WinGX (Farrugia, 1999)'
_computing_structure_refinement 'SHELXL97 (Sheldrick, 1997)'
_computing_structure_solution 'SHELXS97 (Sheldrick, 1997)'
_diffrn_ambient_temperature 296(2)
_diffrn_detector_area_resol_mean 6.67
_diffrn_measured_fraction_theta_full 0.999
_diffrn_measured_fraction_theta_max 0.999
_diffrn_measurement_device_type 'STOE IPDS-II'
_diffrn_measurement_method '\w rotation method'
_diffrn_radiation_monochromator graphite
_diffrn_radiation_source 'fine-focus sealed tube'
_diffrn_radiation_type MoK\a
_diffrn_radiation_wavelength 0.71073
_diffrn_reflns_av_R_equivalents 0.0782
_diffrn_reflns_av_sigmaI/netI 0.0595
_diffrn_reflns_limit_h_max 8
_diffrn_reflns_limit_h_min -8
_diffrn_reflns_limit_k_max 9
_diffrn_reflns_limit_k_min -9
_diffrn_reflns_limit_l_max 10
_diffrn_reflns_limit_l_min -10
_diffrn_reflns_number 5151
_diffrn_reflns_theta_full 26.00
_diffrn_reflns_theta_max 26.00
_diffrn_reflns_theta_min 2.62
_diffrn_standards_decay_% <2
_diffrn_standards_number 0
_exptl_absorpt_coefficient_mu 4.913
_exptl_absorpt_correction_T_max 0.6309
_exptl_absorpt_correction_T_min 0.3709
_exptl_absorpt_correction_type integration
_exptl_absorpt_process_details 'X-RED (Stoe & Cie, 2002)'
_exptl_crystal_colour colourless
_exptl_crystal_density_diffrn 1.784
_exptl_crystal_density_method 'not measured'
_exptl_crystal_description prism
_exptl_crystal_F_000 232
_exptl_crystal_size_max 0.26
_exptl_crystal_size_mid 0.20
_exptl_crystal_size_min 0.16
_refine_diff_density_max 0.787
_refine_diff_density_min -0.446
_refine_ls_extinction_method none
_refine_ls_goodness_of_fit_ref 1.089
_refine_ls_hydrogen_treatment constr
_refine_ls_matrix_type full
_refine_ls_number_parameters 100
_refine_ls_number_reflns 1704
_refine_ls_number_restraints 0
_refine_ls_restrained_S_all 1.089
_refine_ls_R_factor_all 0.0500
_refine_ls_R_factor_gt 0.0394
_refine_ls_shift/su_max 0.000
_refine_ls_shift/su_mean 0.000
_refine_ls_structure_factor_coef Fsqd
_refine_ls_weighting_details 'w=1/[\s^2^(Fo^2^)+(0.038P)^2^+0.022P] where P=(Fo^2^+2Fc^2^)/3'
_refine_ls_weighting_scheme calc
_refine_ls_wR_factor_gt 0.0883
_refine_ls_wR_factor_ref 0.0929
_reflns_number_gt 1436
_reflns_number_total 1704
_reflns_threshold_expression I>2\s(I)
_cod_data_source_file bt6650.cif
_cod_data_source_block 2a
_cod_original_sg_symbol_Hall -P1
_cod_database_code 2205654
_cod_database_fobs_code 2205654

loop_
_symmetry_equiv_pos_as_xyz
'x, y, z'
'-x, -y, -z'

loop_
_atom_site_label
_atom_site_fract_x
_atom_site_fract_y
_atom_site_fract_z
_atom_site_U_iso_or_equiv
_atom_site_adp_type
_atom_site_calc_flag
_atom_site_refinement_flags
_atom_site_occupancy
_atom_site_type_symbol
C1 0.9614(6) 0.2614(5) 0.4466(5) 0.0529(9) Uani d . 1 C
H1A 1.0560 0.3429 0.4469 0.063 Uiso calc R 1 H
H1B 1.0377 0.1460 0.4634 0.063 Uiso calc R 1 H
C2 0.8496(5) 0.2944(4) 0.2883(5) 0.0434(8) Uani d . 1 C
C3 0.9471(7) 0.1924(5) 0.1584(6) 0.0592(11) Uani d . 1 C
H3A 1.0809 0.1308 0.1904 0.071 Uiso calc R 1 H
H3B 0.9568 0.2659 0.0558 0.071 Uiso calc R 1 H
C4 0.7900(8) 0.0676(6) 0.1528(6) 0.0626(12) Uani d . 1 C
H4 0.8423 -0.0386 0.1103 0.075 Uiso calc R 1 H
C5 0.6025(8) 0.1721(7) 0.0691(6) 0.0697(12) Uani d . 1 C
H5 0.5585 0.1693 -0.0346 0.084 Uiso calc R 1 H
C6 0.5143(7) 0.2677(6) 0.1728(6) 0.0593(10) Uani d . 1 C
H6 0.3955 0.3468 0.1576 0.071 Uiso calc R 1 H
C7 0.6458(5) 0.2226(4) 0.3215(5) 0.0437(8) Uani d . 1 C
C8 0.5621(6) 0.2530(5) 0.4841(5) 0.0527(9) Uani d . 1 C
H8A 0.5022 0.1545 0.5355 0.063 Uiso calc R 1 H
H8B 0.4579 0.3536 0.4731 0.063 Uiso calc R 1 H
O1 0.7252(4) 0.0438(3) 0.3181(4) 0.0529(7) Uani d . 1 O
S1 0.7737(2) 0.28576(17) 0.60491(14) 0.0662(3) Uani d . 1 S
Br1 0.79531(7) 0.54368(5) 0.21367(5) 0.05661(17) Uani d . 1 Br

loop_
_atom_site_aniso_label
_atom_site_aniso_U_11
_atom_site_aniso_U_22
_atom_site_aniso_U_33
_atom_site_aniso_U_12
_atom_site_aniso_U_13
_atom_site_aniso_U_23
C1 0.043(2) 0.051(2) 0.062(3) -0.0052(17) -0.0083(17) -0.0003(18)
C2 0.0412(19) 0.0381(16) 0.050(2) -0.0086(15) 0.0045(15) -0.0006(14)
C3 0.060(3) 0.056(2) 0.062(3) -0.009(2) 0.020(2) -0.0131(19)
C4 0.082(3) 0.051(2) 0.060(3) -0.018(2) 0.024(2) -0.0216(19)
C5 0.080(3) 0.079(3) 0.058(3) -0.028(3) -0.008(2) -0.016(2)
C6 0.051(2) 0.061(2) 0.066(3) -0.013(2) -0.0135(19) -0.004(2)
C7 0.0388(19) 0.0388(17) 0.053(2) -0.0079(15) 0.0041(15) -0.0033(15)
C8 0.049(2) 0.051(2) 0.060(3) -0.0152(18) 0.0136(18) -0.0085(17)
O1 0.0587(16) 0.0383(13) 0.0615(17) -0.0095(12) 0.0106(13) -0.0068(11)
S1 0.0740(8) 0.0793(7) 0.0440(6) -0.0123(6) -0.0005(5) -0.0052(5)
Br1 0.0706(3) 0.0409(2) 0.0568(3) -0.01534(17) 0.00089(18) 0.00409(15)

loop_
_atom_type_symbol
_atom_type_description
_atom_type_scat_dispersion_real
_atom_type_scat_dispersion_imag
_atom_type_scat_source
C C 0.0033 0.0016 'International Tables Vol C Tables 4.2.6.8 and 6.1.1.4'
H H 0.0000 0.0000 'International Tables Vol C Tables 4.2.6.8 and 6.1.1.4'
O O 0.0106 0.0060 'International Tables Vol C Tables 4.2.6.8 and 6.1.1.4'
S S 0.1246 0.1234 'International Tables Vol C Tables 4.2.6.8 and 6.1.1.4'
Br Br -0.2901 2.4595 'International Tables Vol C Tables 4.2.6.8 and 6.1.1.4'

loop_
_geom_angle_atom_site_label_1
_geom_angle_atom_site_label_2
_geom_angle_atom_site_label_3
_geom_angle
_geom_angle_publ_flag
C2 C1 S1 107.7(3) ?
C2 C1 H1A 110.2 ?
S1 C1 H1A 110.2 ?
C2 C1 H1B 110.2 ?
S1 C1 H1B 110.2 ?
H1A C1 H1B 108.5 ?
C1 C2 C3 115.5(3) ?
C1 C2 C7 106.5(3) ?
C3 C2 C7 102.3(3) ?
C1 C2 Br1 109.1(3) y
C3 C2 Br1 113.0(3) y
C7 C2 Br1 109.9(2) y
C2 C3 C4 100.0(3) ?
C2 C3 H3A 111.8 ?
C4 C3 H3A 111.8 ?
C2 C3 H3B 111.8 ?
C4 C3 H3B 111.8 ?
H3A C3 H3B 109.5 ?
O1 C4 C5 102.0(4) ?
O1 C4 C3 100.9(3) ?
C5 C4 C3 107.1(4) ?
O1 C4 H4 115.1 ?
C5 C4 H4 115.1 ?
C3 C4 H4 115.1 ?
C6 C5 C4 105.9(4) ?
C6 C5 H5 127.1 ?
C4 C5 H5 127.1 ?
C5 C6 C7 105.7(4) ?
C5 C6 H6 127.1 ?
C7 C6 H6 127.1 ?
O1 C7 C8 112.3(3) ?
O1 C7 C6 102.1(3) ?
C8 C7 C6 121.4(3) ?
O1 C7 C2 97.3(3) ?
C8 C7 C2 111.0(3) ?
C6 C7 C2 109.9(3) ?
C7 C8 S1 107.4(3) ?
C7 C8 H8A 110.2 ?
S1 C8 H8A 110.2 ?
C7 C8 H8B 110.2 ?
S1 C8 H8B 110.2 ?
H8A C8 H8B 108.5 ?
C4 O1 C7 95.7(3) y
C1 S1 C8 94.58(18) y

loop_
_geom_bond_atom_site_label_1
_geom_bond_atom_site_label_2
_geom_bond_distance
_geom_bond_publ_flag
C1 C2 1.508(6) ?
C1 S1 1.813(4) yes
C1 H1A 0.9700 ?
C1 H1B 0.9700 ?
C2 C3 1.533(5) ?
C2 C7 1.552(5) ?
C2 Br1 1.965(3) yes
C3 C4 1.554(6) ?
C3 H3A 0.9700 ?
C3 H3B 0.9700 ?
C4 O1 1.436(5) yes
C4 C5 1.512(8) ?
C4 H4 0.9800 ?
C5 C6 1.314(7) yes
C5 H5 0.9300 ?
C6 C7 1.508(6) ?
C6 H6 0.9300 ?
C7 O1 1.444(4) yes
C7 C8 1.502(5) ?
C8 S1 1.829(4) yes
C8 H8A 0.9700 ?
C8 H8B 0.9700 ?

loop_
_geom_torsion_atom_site_label_1
_geom_torsion_atom_site_label_2
_geom_torsion_atom_site_label_3
_geom_torsion_atom_site_label_4
_geom_torsion
S1 C1 C2 C3 -148.0(3)
S1 C1 C2 C7 -35.2(3)
S1 C1 C2 Br1 83.5(3)
C1 C2 C3 C4 110.1(4)
C7 C2 C3 C4 -5.2(4)
Br1 C2 C3 C4 -123.3(3)
C2 C3 C4 O1 -33.0(4)
C2 C3 C4 C5 73.3(4)
O1 C4 C5 C6 32.3(5)
C3 C4 C5 C6 -73.2(5)
C4 C5 C6 C7 -0.3(5)
C5 C6 C7 O1 -31.6(4)
C5 C6 C7 C8 -157.4(4)
C5 C6 C7 C2 70.8(4)
C1 C2 C7 O1 -80.4(3)
C3 C2 C7 O1 41.3(3)
Br1 C2 C7 O1 161.6(2)
C1 C2 C7 C8 36.9(4)
C3 C2 C7 C8 158.5(3)
Br1 C2 C7 C8 -81.2(3)
C1 C2 C7 C6 173.9(3)
C3 C2 C7 C6 -64.5(4)
Br1 C2 C7 C6 55.8(4)
O1 C7 C8 S1 86.5(3)
C6 C7 C8 S1 -152.5(3)
C2 C7 C8 S1 -21.2(4)
C5 C4 O1 C7 -49.4(4)
C3 C4 O1 C7 60.9(4)
C8 C7 O1 C4 -179.1(3)
C6 C7 O1 C4 49.4(4)
C2 C7 O1 C4 -62.8(3)
C2 C1 S1 C8 20.9(3)
C7 C8 S1 C1 0.3(3)
